data_4305572
loop_
_publ_author_name
'Mihail Atanasov'
'Christoph Busche'
'Peter Comba'
'Fadi El Hallak'
'Bodo Martin'
'Gopalan Rajaraman'
'Joris van Slageren'
'Hubert Wadepohl'

_publ_section_title
;
Trinuclear {M1}CN{M2}2 Complexes (M1= CrIII, FeIII, CoIII; M2= CuII, NiII,
MnII). Are Single Molecule Magnets Predictable?
;
_journal_name_full 'Inorganic Chemistry'
_journal_page_first 8112
_journal_page_last 8125
_journal_paper_doi 10.1021/ic800556c
_journal_volume 47
_journal_year 2008
_chemical_formula_sum 'C62 H62 Fe Mn2 N16 O12'
_chemical_formula_weight 1389.01
_space_group_IT_number 2
_symmetry_cell_setting triclinic
_symmetry_Int_Tables_number 2
_symmetry_space_group_name_Hall '-P 1'
_symmetry_space_group_name_H-M 'P -1'
_atom_sites_solution_hydrogens geom
_atom_sites_solution_primary direct
_atom_sites_solution_secondary difmap
_audit_creation_method SHELXL-97
_cell_angle_alpha 64.645(3)
_cell_angle_beta 73.763(4)
_cell_angle_gamma 69.999(4)
_cell_formula_units_Z 1
_cell_length_a 11.5079(10)
_cell_length_b 13.5755(13)
_cell_length_c 14.1218(12)
_cell_measurement_temperature 100(2)
_cell_volume 1850.3(3)
_computing_cell_refinement 'Bruker SAINT'
_computing_data_collection 'Bruker SMART'
_computing_data_reduction 'Bruker SAINT'
_computing_molecular_graphics 'PLATON (Spek, 1980-2005)'
_computing_publication_material 'SHELXL-97 (Sheldrick, 1997)'
_computing_structure_refinement 'SHELXL-97 (Sheldrick, 1997)'
_computing_structure_solution 'DIRDIF (Beurskens, 1999)'
_diffrn_ambient_temperature 100(2)
_diffrn_measured_fraction_theta_full 0.782
_diffrn_measured_fraction_theta_max 0.782
_diffrn_measurement_device_type 'CCD area detector'
_diffrn_measurement_method omega-scans
_diffrn_radiation_monochromator graphite
_diffrn_radiation_probe x-ray
_diffrn_radiation_type MoK\a
_diffrn_radiation_wavelength 0.71073
_diffrn_reflns_av_R_equivalents 0.0430
_diffrn_reflns_av_sigmaI/netI 0.0399
_diffrn_reflns_limit_h_max 12
_diffrn_reflns_limit_h_min -11
_diffrn_reflns_limit_k_max 13
_diffrn_reflns_limit_k_min -13
_diffrn_reflns_limit_l_max 15
_diffrn_reflns_limit_l_min 0
_diffrn_reflns_number 18496
_diffrn_reflns_theta_full 23.59
_diffrn_reflns_theta_max 23.59
_diffrn_reflns_theta_min 1.62
_diffrn_source 'fine-focus sealed tube'
_exptl_absorpt_coefficient_mu 0.594
_exptl_absorpt_correction_T_max 0.9709
_exptl_absorpt_correction_T_min 0.8905
_exptl_absorpt_correction_type multi-scan
_exptl_absorpt_process_details SADABS
_exptl_crystal_colour yellow
_exptl_crystal_density_diffrn 1.247
_exptl_crystal_density_method 'not measured'
_exptl_crystal_description block
_exptl_crystal_F_000 718
_exptl_crystal_size_max 0.20
_exptl_crystal_size_mid 0.08
_exptl_crystal_size_min 0.05
_platon_squeeze_details
;
;
_refine_diff_density_max 1.054
_refine_diff_density_min -0.359
_refine_diff_density_rms 0.060
_refine_ls_abs_structure_details 'Flack H D (1983), Acta Cryst. A39, 876-881'
_refine_ls_extinction_method none
_refine_ls_goodness_of_fit_ref 1.111
_refine_ls_hydrogen_treatment constr
_refine_ls_matrix_type full
_refine_ls_number_parameters 412
_refine_ls_number_reflns 4329
_refine_ls_number_restraints 3
_refine_ls_restrained_S_all 1.112
_refine_ls_R_factor_all 0.0487
_refine_ls_R_factor_gt 0.0403
_refine_ls_shift/su_max 2.938
_refine_ls_shift/su_mean 0.013
_refine_ls_structure_factor_coef Fsqd
_refine_ls_weighting_details 'calc w=1/[\s^2^(Fo^2^)+(0.0571P)^2^+0.7878P] where P=(Fo^2^+2Fc^2^)/3'
_refine_ls_weighting_scheme calc
_refine_ls_wR_factor_gt 0.1013
_refine_ls_wR_factor_ref 0.1045
_reflns_number_gt 3584
_reflns_number_total 4329
_reflns_threshold_expression >2sigma(I)
_cod_data_source_file ic800556c_si_001_2.cif
_cod_data_source_block trans_FeIII[MnL1]2Cl
_cod_database_code 4305572

loop_
_symmetry_equiv_pos_as_xyz
'x, y, z'
'-x, -y, -z'

loop_
_atom_site_label
_atom_site_type_symbol
_atom_site_fract_x
_atom_site_fract_y
_atom_site_fract_z
_atom_site_U_iso_or_equiv
_atom_site_adp_type
_atom_site_occupancy
_atom_site_symmetry_multiplicity
_atom_site_calc_flag
_atom_site_refinement_flags
_atom_site_disorder_assembly
_atom_site_disorder_group
C1 C 0.1911(3) 0.4491(3) 0.1233(2) 0.0152(8) Uani 1 1 d D . .
C2 C 0.1078(3) 0.3808(3) 0.1267(2) 0.0158(8) Uani 1 1 d . . .
H2A H 0.0304 0.4329 0.0983 0.019 Uiso 1 1 calc R . .
H2B H 0.1521 0.3367 0.0806 0.019 Uiso 1 1 calc R . .
C4 C 0.1882(3) 0.2263(3) 0.2805(2) 0.0164(8) Uani 1 1 d . A .
H4A H 0.2323 0.1758 0.2406 0.020 Uiso 1 1 d R . .
H4B H 0.1635 0.1788 0.3550 0.020 Uiso 1 1 d R . .
C5 C 0.2779(3) 0.2888(3) 0.2779(2) 0.0168(8) Uani 1 1 d D . .
C6 C 0.2272(3) 0.3639(3) 0.3460(2) 0.0172(8) Uani 1 1 d . A .
H6 H 0.2954 0.3971 0.3403 0.021 Uiso 1 1 calc R . .
C8 C 0.1302(3) 0.5236(3) 0.1916(2) 0.0145(8) Uani 1 1 d . . .
H8 H 0.1839 0.5754 0.1741 0.017 Uiso 1 1 calc R . .
C9 C 0.3149(3) 0.3661(3) 0.1624(2) 0.0164(8) Uani 1 1 d . A .
C10 C 0.2152(3) 0.5280(3) 0.0077(3) 0.0169(8) Uani 1 1 d D . .
C11 C 0.2955(3) 0.6844(3) -0.1110(2) 0.0232(8) Uani 1 1 d . . .
H11A H 0.3198 0.6478 -0.1627 0.035 Uiso 1 1 calc R . .
H11B H 0.3622 0.7172 -0.1167 0.035 Uiso 1 1 calc R . .
H11C H 0.2180 0.7441 -0.1253 0.035 Uiso 1 1 calc R . .
C14 C -0.0005(3) 0.5955(3) 0.1677(2) 0.0152(8) Uani 1 1 d . . .
C15 C -0.0192(3) 0.7045(3) 0.0931(2) 0.0187(8) Uani 1 1 d . . .
H15 H 0.0496 0.7367 0.0558 0.022 Uiso 1 1 calc R . .
C16 C -0.1395(3) 0.7659(3) 0.0735(3) 0.0259(9) Uani 1 1 d . . .
H16 H -0.1544 0.8406 0.0224 0.031 Uiso 1 1 calc R . .
C17 C -0.2378(3) 0.7170(3) 0.1294(3) 0.0263(9) Uani 1 1 d . . .
H17 H -0.3212 0.7572 0.1174 0.032 Uiso 1 1 calc R . .
C18 C -0.2120(3) 0.6090(3) 0.2028(3) 0.0225(8) Uani 1 1 d . . .
H18 H -0.2797 0.5755 0.2411 0.027 Uiso 1 1 calc R . .
C19 C 0.1901(3) 0.2972(3) 0.4620(3) 0.0200(8) Uani 1 1 d . . .
C20 C 0.2703(4) 0.2556(3) 0.5341(3) 0.0294(9) Uani 1 1 d . A .
H20 H 0.3516 0.2681 0.5121 0.035 Uiso 1 1 calc R . .
C21 C 0.2314(4) 0.1955(3) 0.6389(3) 0.0404(11) Uani 1 1 d . . .
H21 H 0.2858 0.1660 0.6897 0.049 Uiso 1 1 calc R A .
C22 C 0.1140(4) 0.1787(3) 0.6690(3) 0.0307(10) Uani 1 1 d . A .
H22 H 0.0861 0.1367 0.7407 0.037 Uiso 1 1 calc R . .
C23 C 0.0361(3) 0.2238(3) 0.5933(3) 0.0244(9) Uani 1 1 d . . .
H23 H -0.0457 0.2125 0.6145 0.029 Uiso 1 1 calc R A .
C24 C 0.0009(3) 0.2363(3) 0.2284(3) 0.0192(8) Uani 1 1 d . . .
H24A H 0.0585 0.1798 0.1983 0.023 Uiso 1 1 calc R . .
H24B H -0.0596 0.2872 0.1788 0.023 Uiso 1 1 calc R . .
C25 C -0.0692(3) 0.1765(3) 0.3329(3) 0.0188(8) Uani 1 1 d . . .
C26 C -0.0891(3) 0.0736(3) 0.3573(3) 0.0284(9) Uani 1 1 d . . .
H26 H -0.0530 0.0346 0.3097 0.034 Uiso 1 1 calc R . .
C27 C -0.1623(4) 0.0279(3) 0.4519(3) 0.0402(11) Uani 1 1 d . . .
H27 H -0.1782 -0.0427 0.4696 0.048 Uiso 1 1 calc R . .
C28 C -0.2117(4) 0.0840(3) 0.5200(3) 0.0424(11) Uani 1 1 d . . .
H28 H -0.2610 0.0527 0.5860 0.051 Uiso 1 1 calc R . .
C29 C -0.1887(3) 0.1862(3) 0.4913(3) 0.0338(10) Uani 1 1 d . . .
H29 H -0.2245 0.2260 0.5382 0.041 Uiso 1 1 calc R . .
C30 C 0.0942(3) 0.5393(3) 0.3608(2) 0.0223(8) Uani 1 1 d . . .
H30A H 0.1628 0.5762 0.3343 0.033 Uiso 1 1 calc R . .
H30B H 0.0890 0.4988 0.4377 0.033 Uiso 1 1 calc R . .
H30C H 0.0152 0.5963 0.3448 0.033 Uiso 1 1 calc R . .
C51 C -0.3200(4) 0.4680(3) 0.4766(2) 0.0164(8) Uani 1 1 d . . .
C52 C -0.5082(3) 0.6578(3) 0.4132(3) 0.0226(8) Uani 1 1 d . . .
C53 C -0.5132(3) 0.5254(3) 0.6285(3) 0.0202(8) Uani 1 1 d . . .
Fe1 Fe -0.5000 0.5000 0.5000 0.0161(2) Uani 1 2 d S . .
Mn1 Mn -0.05108(4) 0.38391(4) 0.35948(4) 0.01618(18) Uani 1 1 d . . .
N1 N -0.0960(2) 0.5484(2) 0.2231(2) 0.0181(7) Uani 1 1 d . A .
N2 N 0.0728(3) 0.2836(2) 0.4901(2) 0.0199(7) Uani 1 1 d . A .
N3 N 0.0739(2) 0.3028(2) 0.23580(19) 0.0147(6) Uani 1 1 d . A .
N4 N -0.1174(2) 0.2330(2) 0.3991(2) 0.0215(7) Uani 1 1 d . A .
N7 N 0.1180(2) 0.4577(2) 0.30807(19) 0.0147(6) Uani 1 1 d . A .
N51 N -0.2122(3) 0.4467(2) 0.4572(2) 0.0186(7) Uani 1 1 d . A .
N52 N -0.5129(3) 0.7515(3) 0.3597(3) 0.0338(8) Uani 1 1 d . . .
N53 N -0.5239(3) 0.5366(3) 0.7072(2) 0.0305(8) Uani 1 1 d . . .
O1 O 0.1815(2) 0.52488(18) -0.06389(17) 0.0227(6) Uani 1 1 d . . .
O2 O 0.2758(2) 0.60178(18) -0.00483(16) 0.0205(5) Uani 1 1 d . . .
O5 O 0.3744(2) 0.29528(18) 0.10554(17) 0.0219(5) Uani 1 1 d . . .
H5 H 0.4112 0.3309 0.0465 0.033 Uiso 1 1 calc R A .
O6 O 0.39115(19) 0.43114(18) 0.15521(17) 0.0216(6) Uani 1 1 d . . .
H6A H 0.4408 0.3929 0.1995 0.032 Uiso 1 1 calc R A .
C12A C 0.3936(3) 0.1945(3) 0.3182(4) 0.036(4) Uiso 0.645(7) 1 d PGD A 1
O3A O 0.3886(3) 0.1002(3) 0.3781(4) 0.0353(14) Uiso 0.645(7) 1 d PG A 1
O4A O 0.4915(4) 0.2358(3) 0.3028(4) 0.0234(18) Uiso 0.645(7) 1 d PG A 1
C13A C 0.5939(3) 0.1596(4) 0.3618(4) 0.0388(19) Uiso 0.645(7) 1 d PG A 1
H13A H 0.5596 0.1217 0.4358 0.058 Uiso 0.645(7) 1 calc PR A 1
H13B H 0.6486 0.2027 0.3591 0.058 Uiso 0.645(7) 1 calc PR A 1
H13C H 0.6422 0.1031 0.3300 0.058 Uiso 0.645(7) 1 calc PR A 1
C12B C 0.3920(5) 0.2057(4) 0.3236(5) 0.016(5) Uiso 0.355(7) 1 d PGD A 2
O3B O 0.4762(7) 0.2377(4) 0.3263(7) 0.018(3) Uiso 0.355(7) 1 d PG A 2
O4B O 0.4034(5) 0.0971(4) 0.3416(5) 0.0071(19) Uiso 0.355(7) 1 d PG A 2
C13B C 0.5239(6) 0.0181(4) 0.3665(8) 0.036(3) Uiso 0.355(7) 1 d PG A 2
H13D H 0.5891 0.0376 0.3051 0.053 Uiso 0.355(7) 1 calc PR A 2
H13E H 0.5194 -0.0587 0.3838 0.053 Uiso 0.355(7) 1 calc PR A 2
H13F H 0.5442 0.0223 0.4274 0.053 Uiso 0.355(7) 1 calc PR A 2

loop_
_atom_site_aniso_label
_atom_site_aniso_U_11
_atom_site_aniso_U_22
_atom_site_aniso_U_33
_atom_site_aniso_U_23
_atom_site_aniso_U_13
_atom_site_aniso_U_12
C1 0.0160(18) 0.0188(19) 0.0141(19) -0.0080(16) -0.0006(15) -0.0072(15)
C2 0.0152(18) 0.0203(19) 0.0131(19) -0.0063(16) -0.0014(15) -0.0062(15)
C4 0.0171(19) 0.0204(19) 0.0139(19) -0.0069(15) -0.0030(15) -0.0062(15)
C5 0.0134(18) 0.0184(18) 0.019(2) -0.0060(16) -0.0045(15) -0.0039(15)
C6 0.0179(19) 0.0199(19) 0.016(2) -0.0044(16) -0.0059(15) -0.0083(16)
C8 0.0184(19) 0.0158(18) 0.0087(19) -0.0014(15) -0.0001(15) -0.0092(15)
C9 0.0153(18) 0.0214(19) 0.017(2) -0.0098(17) -0.0002(15) -0.0091(16)
C10 0.0093(18) 0.021(2) 0.017(2) -0.0079(17) 0.0008(16) -0.0015(15)
C11 0.025(2) 0.027(2) 0.016(2) -0.0022(17) -0.0031(16) -0.0130(17)
C14 0.0138(19) 0.020(2) 0.0127(19) -0.0090(16) -0.0021(15) -0.0009(16)
C15 0.021(2) 0.017(2) 0.015(2) -0.0038(17) 0.0009(16) -0.0071(16)
C16 0.031(2) 0.018(2) 0.019(2) -0.0015(16) -0.0029(18) -0.0017(18)
C17 0.021(2) 0.026(2) 0.024(2) -0.0098(19) -0.0073(17) 0.0068(17)
C18 0.017(2) 0.029(2) 0.022(2) -0.0132(18) 0.0009(16) -0.0043(17)
C19 0.034(2) 0.0114(18) 0.019(2) -0.0056(16) -0.0089(19) -0.0077(16)
C20 0.043(2) 0.030(2) 0.023(2) -0.0032(19) -0.018(2) -0.0168(19)
C21 0.069(3) 0.034(2) 0.027(3) -0.002(2) -0.026(2) -0.020(2)
C22 0.065(3) 0.018(2) 0.009(2) 0.0025(16) -0.011(2) -0.016(2)
C23 0.039(2) 0.0164(19) 0.015(2) -0.0065(17) 0.0064(19) -0.0121(17)
C24 0.0211(19) 0.0224(19) 0.021(2) -0.0105(17) -0.0041(16) -0.0096(16)
C25 0.0162(18) 0.025(2) 0.018(2) -0.0097(17) -0.0013(16) -0.0081(16)
C26 0.033(2) 0.028(2) 0.030(2) -0.0169(18) 0.0102(19) -0.0172(18)
C27 0.054(3) 0.024(2) 0.045(3) -0.018(2) 0.016(2) -0.024(2)
C28 0.060(3) 0.032(2) 0.035(2) -0.018(2) 0.029(2) -0.033(2)
C29 0.040(2) 0.038(2) 0.032(2) -0.021(2) 0.016(2) -0.026(2)
C30 0.034(2) 0.024(2) 0.0131(19) -0.0084(16) -0.0007(16) -0.0122(17)
C51 0.029(2) 0.0168(19) 0.0079(19) -0.0068(15) -0.0037(17) -0.0078(16)
C52 0.015(2) 0.034(3) 0.022(2) -0.013(2) -0.0045(16) -0.0074(17)
C53 0.0122(19) 0.029(2) 0.022(2) -0.0083(18) -0.0012(16) -0.0107(16)
Fe1 0.0147(4) 0.0238(4) 0.0133(4) -0.0081(3) -0.0012(3) -0.0083(3)
Mn1 0.0175(3) 0.0163(3) 0.0147(3) -0.0062(2) 0.0009(2) -0.0065(2)
N1 0.0158(17) 0.0223(16) 0.0152(16) -0.0074(13) -0.0001(13) -0.0051(14)
N2 0.0278(18) 0.0163(16) 0.0175(18) -0.0092(14) 0.0010(14) -0.0077(13)
N3 0.0168(15) 0.0173(15) 0.0114(15) -0.0044(13) -0.0007(12) -0.0085(13)
N4 0.0217(16) 0.0209(16) 0.0236(18) -0.0113(15) 0.0054(14) -0.0105(13)
N7 0.0208(15) 0.0124(15) 0.0125(16) -0.0051(12) -0.0039(12) -0.0044(12)
N51 0.0171(18) 0.0261(17) 0.0143(16) -0.0101(13) 0.0005(13) -0.0066(14)
N52 0.0275(19) 0.033(2) 0.037(2) -0.0068(18) -0.0046(15) -0.0119(16)
N53 0.0282(19) 0.051(2) 0.0215(19) -0.0195(17) -0.0008(15) -0.0157(15)
O1 0.0282(14) 0.0321(14) 0.0124(13) -0.0066(11) -0.0044(11) -0.0142(11)
O2 0.0248(13) 0.0250(13) 0.0127(13) 0.0004(11) -0.0053(10) -0.0153(11)
O5 0.0189(13) 0.0214(13) 0.0199(14) -0.0076(11) 0.0060(11) -0.0058(10)
O6 0.0182(13) 0.0243(13) 0.0225(14) -0.0027(11) -0.0099(10) -0.0081(11)

loop_
_atom_type_symbol
_atom_type_description
_atom_type_scat_dispersion_real
_atom_type_scat_dispersion_imag
_atom_type_scat_source
C C 0.0033 0.0016 'International Tables Vol C Tables 4.2.6.8 and 6.1.1.4'
H H 0.0000 0.0000 'International Tables Vol C Tables 4.2.6.8 and 6.1.1.4'
Fe Fe 0.3463 0.8444 'International Tables Vol C Tables 4.2.6.8 and 6.1.1.4'
Mn Mn 0.3368 0.7283 'International Tables Vol C Tables 4.2.6.8 and 6.1.1.4'
N N 0.0061 0.0033 'International Tables Vol C Tables 4.2.6.8 and 6.1.1.4'
O O 0.0106 0.0060 'International Tables Vol C Tables 4.2.6.8 and 6.1.1.4'

loop_
_geom_angle_atom_site_label_1
_geom_angle_atom_site_label_2
_geom_angle_atom_site_label_3
_geom_angle
_geom_angle_site_symmetry_1
_geom_angle_site_symmetry_3
_geom_angle_publ_flag
C2 C1 C10 106.5(2) . . ?
C2 C1 C9 108.4(2) . . ?
C10 C1 C9 111.3(2) . . ?
C2 C1 C8 113.9(2) . . ?
C10 C1 C8 107.6(2) . . ?
C9 C1 C8 109.2(2) . . ?
N3 C2 C1 112.0(2) . . ?
N3 C2 H2A 109.2 . . ?
C1 C2 H2A 109.2 . . ?
N3 C2 H2B 109.2 . . ?
C1 C2 H2B 109.2 . . ?
H2A C2 H2B 107.9 . . ?
N3 C4 C5 113.1(2) . . ?
N3 C4 H4A 109.2 . . ?
C5 C4 H4A 109.1 . . ?
N3 C4 H4B 108.6 . . ?
C5 C4 H4B 108.9 . . ?
H4A C4 H4B 107.8 . . ?
C12B C5 C4 109.9(3) . . ?
C12B C5 C12A 7.0(3) . . ?
C4 C5 C12A 104.3(3) . . ?
C12B C5 C9 110.5(3) . . ?
C4 C5 C9 109.8(2) . . ?
C12A C5 C9 109.7(3) . . ?
C12B C5 C6 103.6(3) . . ?
C4 C5 C6 115.8(3) . . ?
C12A C5 C6 110.2(3) . . ?
C9 C5 C6 107.1(2) . . ?
N7 C6 C19 108.3(3) . . ?
N7 C6 C5 112.0(2) . . ?
C19 C6 C5 112.2(3) . . ?
N7 C6 H6 108.0 . . ?
C19 C6 H6 108.0 . . ?
C5 C6 H6 108.0 . . ?
N7 C8 C14 107.0(2) . . ?
N7 C8 C1 113.7(2) . . ?
C14 C8 C1 111.7(2) . . ?
N7 C8 H8 108.1 . . ?
C14 C8 H8 108.1 . . ?
C1 C8 H8 108.1 . . ?
O5 C9 O6 111.9(2) . . ?
O5 C9 C5 106.2(2) . . ?
O6 C9 C5 112.7(2) . . ?
O5 C9 C1 112.5(2) . . ?
O6 C9 C1 107.2(2) . . ?
C5 C9 C1 106.4(2) . . ?
O1 C10 O2 123.5(3) . . ?
O1 C10 C1 123.6(3) . . ?
O2 C10 C1 112.8(3) . . ?
O2 C11 H11A 109.5 . . ?
O2 C11 H11B 109.5 . . ?
H11A C11 H11B 109.5 . . ?
O2 C11 H11C 109.5 . . ?
H11A C11 H11C 109.5 . . ?
H11B C11 H11C 109.5 . . ?
N1 C14 C15 121.9(3) . . ?
N1 C14 C8 116.7(3) . . ?
C15 C14 C8 121.4(3) . . ?
C16 C15 C14 119.1(3) . . ?
C16 C15 H15 120.4 . . ?
C14 C15 H15 120.4 . . ?
C17 C16 C15 119.1(3) . . ?
C17 C16 H16 120.5 . . ?
C15 C16 H16 120.5 . . ?
C18 C17 C16 118.4(3) . . ?
C18 C17 H17 120.8 . . ?
C16 C17 H17 120.8 . . ?
N1 C18 C17 123.3(3) . . ?
N1 C18 H18 118.4 . . ?
C17 C18 H18 118.4 . . ?
N2 C19 C20 122.4(3) . . ?
N2 C19 C6 115.9(3) . . ?
C20 C19 C6 121.7(3) . . ?
C19 C20 C21 119.2(4) . . ?
C19 C20 H20 120.4 . . ?
C21 C20 H20 120.4 . . ?
C22 C21 C20 119.5(3) . . ?
C22 C21 H21 120.2 . . ?
C20 C21 H21 120.2 . . ?
C21 C22 C23 119.0(3) . . ?
C21 C22 H22 120.5 . . ?
C23 C22 H22 120.5 . . ?
N2 C23 C22 122.2(3) . . ?
N2 C23 H23 118.9 . . ?
C22 C23 H23 118.9 . . ?
N3 C24 C25 113.4(2) . . ?
N3 C24 H24A 108.9 . . ?
C25 C24 H24A 108.9 . . ?
N3 C24 H24B 108.9 . . ?
C25 C24 H24B 108.9 . . ?
H24A C24 H24B 107.7 . . ?
N4 C25 C26 122.0(3) . . ?
N4 C25 C24 115.6(3) . . ?
C26 C25 C24 122.3(3) . . ?
C25 C26 C27 118.9(3) . . ?
C25 C26 H26 120.6 . . ?
C27 C26 H26 120.6 . . ?
C28 C27 C26 119.8(3) . . ?
C28 C27 H27 120.1 . . ?
C26 C27 H27 120.1 . . ?
C27 C28 C29 118.6(4) . . ?
C27 C28 H28 120.7 . . ?
C29 C28 H28 120.7 . . ?
N4 C29 C28 122.8(3) . . ?
N4 C29 H29 118.6 . . ?
C28 C29 H29 118.6 . . ?
N7 C30 H30A 109.5 . . ?
N7 C30 H30B 109.5 . . ?
H30A C30 H30B 109.5 . . ?
N7 C30 H30C 109.5 . . ?
H30A C30 H30C 109.5 . . ?
H30B C30 H30C 109.5 . . ?
N51 C51 Fe1 175.4(3) . . ?
N52 C52 Fe1 178.7(3) . . ?
N53 C53 Fe1 176.8(3) . . ?
C51 Fe1 C51 179.999(2) . 2_466 ?
C51 Fe1 C53 88.20(12) . 2_466 ?
C51 Fe1 C53 91.80(12) 2_466 2_466 ?
C51 Fe1 C52 89.46(13) . . ?
C51 Fe1 C52 90.54(13) 2_466 . ?
C53 Fe1 C52 88.42(14) 2_466 . ?
C51 Fe1 C52 90.54(13) . 2_466 ?
C51 Fe1 C52 89.46(13) 2_466 2_466 ?
C53 Fe1 C52 91.58(14) 2_466 2_466 ?
C52 Fe1 C52 180.0 . 2_466 ?
C51 Fe1 C53 91.80(12) . . ?
C51 Fe1 C53 88.20(12) 2_466 . ?
C53 Fe1 C53 180.0 2_466 . ?
C52 Fe1 C53 91.58(14) . . ?
C52 Fe1 C53 88.42(14) 2_466 . ?
N51 Mn1 N4 90.90(10) . . ?
N51 Mn1 N1 89.40(10) . . ?
N4 Mn1 N1 125.83(10) . . ?
N51 Mn1 N7 118.98(10) . . ?
N4 Mn1 N7 146.29(9) . . ?
N1 Mn1 N7 73.32(9) . . ?
N51 Mn1 N2 96.04(10) . . ?
N4 Mn1 N2 90.27(10) . . ?
N1 Mn1 N2 143.48(10) . . ?
N7 Mn1 N2 72.50(9) . . ?
N51 Mn1 N3 160.74(9) . . ?
N4 Mn1 N3 75.23(9) . . ?
N1 Mn1 N3 88.12(9) . . ?
N7 Mn1 N3 78.45(9) . . ?
N2 Mn1 N3 97.29(9) . . ?
C14 N1 C18 118.1(3) . . ?
C14 N1 Mn1 116.4(2) . . ?
C18 N1 Mn1 124.8(2) . . ?
C19 N2 C23 117.7(3) . . ?
C19 N2 Mn1 115.1(2) . . ?
C23 N2 Mn1 126.7(2) . . ?
C4 N3 C24 109.5(2) . . ?
C4 N3 C2 110.0(2) . . ?
C24 N3 C2 107.2(2) . . ?
C4 N3 Mn1 107.10(17) . . ?
C24 N3 Mn1 105.67(18) . . ?
C2 N3 Mn1 117.16(18) . . ?
C25 N4 C29 117.8(3) . . ?
C25 N4 Mn1 117.1(2) . . ?
C29 N4 Mn1 124.4(2) . . ?
C6 N7 C8 116.3(2) . . ?
C6 N7 C30 108.2(2) . . ?
C8 N7 C30 106.8(2) . . ?
C6 N7 Mn1 107.64(18) . . ?
C8 N7 Mn1 108.83(17) . . ?
C30 N7 Mn1 109.01(19) . . ?
C51 N51 Mn1 145.5(2) . . ?
C10 O2 C11 116.5(2) . . ?
C9 O5 H5 109.5 . . ?
C9 O6 H6A 109.5 . . ?
O3A C12A O4A 122.7 . . ?
O3A C12A C5 123.1(3) . . ?
O4A C12A C5 111.9(3) . . ?
C12A O4A C13A 116.5 . . ?
O3B C12B O4B 122.7 . . ?
O3B C12B C5 120.6(4) . . ?
O4B C12B C5 115.6(4) . . ?
C12B O4B C13B 116.5 . . ?
O4B C13B H13D 109.5 . . ?
O4B C13B H13E 109.5 . . ?
H13D C13B H13E 109.5 . . ?
O4B C13B H13F 109.5 . . ?
H13D C13B H13F 109.5 . . ?
H13E C13B H13F 109.5 . . ?

loop_
_geom_bond_atom_site_label_1
_geom_bond_atom_site_label_2
_geom_bond_distance
_geom_bond_site_symmetry_2
_geom_bond_publ_flag
C1 C2 1.526(4) . ?
C1 C10 1.530(4) . ?
C1 C9 1.553(4) . ?
C1 C8 1.554(4) . ?
C2 N3 1.482(4) . ?
C2 H2A 0.9900 . ?
C2 H2B 0.9900 . ?
C4 N3 1.475(4) . ?
C4 C5 1.528(4) . ?
C4 H4A 0.9900 . ?
C4 H4B 0.9900 . ?
C5 C12B 1.500(5) . ?
C5 C12A 1.540(4) . ?
C5 C9 1.548(5) . ?
C5 C6 1.557(4) . ?
C6 N7 1.478(4) . ?
C6 C19 1.512(5) . ?
C6 H6 1.0000 . ?
C8 N7 1.490(4) . ?
C8 C14 1.526(4) . ?
C8 H8 1.0000 . ?
C9 O5 1.394(4) . ?
C9 O6 1.401(4) . ?
C10 O1 1.201(4) . ?
C10 O2 1.333(4) . ?
C11 O2 1.449(4) . ?
C11 H11A 0.9800 . ?
C11 H11B 0.9800 . ?
C11 H11C 0.9800 . ?
C14 N1 1.342(4) . ?
C14 C15 1.386(4) . ?
C15 C16 1.384(5) . ?
C15 H15 0.9500 . ?
C16 C17 1.381(5) . ?
C16 H16 0.9500 . ?
C17 C18 1.373(5) . ?
C17 H17 0.9500 . ?
C18 N1 1.343(4) . ?
C18 H18 0.9500 . ?
C19 N2 1.349(4) . ?
C19 C20 1.373(5) . ?
C20 C21 1.379(5) . ?
C20 H20 0.9500 . ?
C21 C22 1.365(5) . ?
C21 H21 0.9500 . ?
C22 C23 1.385(5) . ?
C22 H22 0.9500 . ?
C23 N2 1.356(4) . ?
C23 H23 0.9500 . ?
C24 N3 1.477(4) . ?
C24 C25 1.498(5) . ?
C24 H24A 0.9900 . ?
C24 H24B 0.9900 . ?
C25 N4 1.342(4) . ?
C25 C26 1.373(5) . ?
C26 C27 1.377(5) . ?
C26 H26 0.9500 . ?
C27 C28 1.361(5) . ?
C27 H27 0.9500 . ?
C28 C29 1.367(5) . ?
C28 H28 0.9500 . ?
C29 N4 1.350(4) . ?
C29 H29 0.9500 . ?
C30 N7 1.497(4) . ?
C30 H30A 0.9800 . ?
C30 H30B 0.9800 . ?
C30 H30C 0.9800 . ?
C51 N51 1.153(4) . ?
C51 Fe1 1.927(4) . ?
C52 N52 1.159(4) . ?
C52 Fe1 1.944(4) . ?
C53 N53 1.153(4) . ?
C53 Fe1 1.944(4) . ?
Fe1 C51 1.927(4) 2_466 ?
Fe1 C53 1.944(4) 2_466 ?
Fe1 C52 1.944(4) 2_466 ?
Mn1 N51 2.136(3) . ?
Mn1 N4 2.223(3) . ?
Mn1 N1 2.247(3) . ?
Mn1 N7 2.289(3) . ?
Mn1 N2 2.298(3) . ?
Mn1 N3 2.343(2) . ?
O5 H5 0.8400 . ?
O6 H6A 0.8400 . ?
C12A O3A 1.2054 . ?
C12A O4A 1.3492 . ?
O4A C13A 1.4589 . ?
C13A H13A 0.9800 . ?
C13A H13B 0.9800 . ?
C13A H13C 0.9800 . ?
C12B O3B 1.2054 . ?
C12B O4B 1.3492 . ?
O4B C13B 1.4589 . ?
C13B H13D 0.9800 . ?
C13B H13E 0.9800 . ?
C13B H13F 0.9800 . ?

loop_
_geom_torsion_atom_site_label_1
_geom_torsion_atom_site_label_2
_geom_torsion_atom_site_label_3
_geom_torsion_atom_site_label_4
_geom_torsion
_geom_torsion_site_symmetry_1
_geom_torsion_site_symmetry_2
_geom_torsion_site_symmetry_3
_geom_torsion_site_symmetry_4
_geom_torsion_publ_flag
C10 C1 C2 N3 -178.2(2) . . . . ?
C9 C1 C2 N3 61.9(3) . . . . ?
C8 C1 C2 N3 -59.8(3) . . . . ?
N3 C4 C5 C12B -179.5(4) . . . . ?
N3 C4 C5 C12A -175.1(3) . . . . ?
N3 C4 C5 C9 -57.7(3) . . . . ?
N3 C4 C5 C6 63.6(3) . . . . ?
C12B C5 C6 N7 175.9(3) . . . . ?
C4 C5 C6 N7 -63.6(3) . . . . ?
C12A C5 C6 N7 178.3(3) . . . . ?
C9 C5 C6 N7 59.1(3) . . . . ?
C12B C5 C6 C19 -62.0(4) . . . . ?
C4 C5 C6 C19 58.5(4) . . . . ?
C12A C5 C6 C19 -59.6(4) . . . . ?
C9 C5 C6 C19 -178.8(3) . . . . ?
C2 C1 C8 N7 70.5(3) . . . . ?
C10 C1 C8 N7 -171.7(2) . . . . ?
C9 C1 C8 N7 -50.8(3) . . . . ?
C2 C1 C8 C14 -50.7(3) . . . . ?
C10 C1 C8 C14 67.0(3) . . . . ?
C9 C1 C8 C14 -172.0(2) . . . . ?
C12B C5 C9 O5 60.6(4) . . . . ?
C4 C5 C9 O5 -60.9(3) . . . . ?
C12A C5 C9 O5 53.1(3) . . . . ?
C6 C5 C9 O5 172.7(2) . . . . ?
C12B C5 C9 O6 -62.2(4) . . . . ?
C4 C5 C9 O6 176.4(2) . . . . ?
C12A C5 C9 O6 -69.6(3) . . . . ?
C6 C5 C9 O6 49.9(3) . . . . ?
C12B C5 C9 C1 -179.4(3) . . . . ?
C4 C5 C9 C1 59.2(3) . . . . ?
C12A C5 C9 C1 173.2(3) . . . . ?
C6 C5 C9 C1 -67.3(3) . . . . ?
C2 C1 C9 O5 54.7(3) . . . . ?
C10 C1 C9 O5 -62.1(3) . . . . ?
C8 C1 C9 O5 179.3(2) . . . . ?
C2 C1 C9 O6 178.1(2) . . . . ?
C10 C1 C9 O6 61.2(3) . . . . ?
C8 C1 C9 O6 -57.4(3) . . . . ?
C2 C1 C9 C5 -61.2(3) . . . . ?
C10 C1 C9 C5 -178.0(2) . . . . ?
C8 C1 C9 C5 63.4(3) . . . . ?
C2 C1 C10 O1 -5.9(4) . . . . ?
C9 C1 C10 O1 112.1(3) . . . . ?
C8 C1 C10 O1 -128.4(3) . . . . ?
C2 C1 C10 O2 173.0(2) . . . . ?
C9 C1 C10 O2 -69.0(3) . . . . ?
C8 C1 C10 O2 50.6(3) . . . . ?
N7 C8 C14 N1 -37.4(3) . . . . ?
C1 C8 C14 N1 87.6(3) . . . . ?
N7 C8 C14 C15 142.0(3) . . . . ?
C1 C8 C14 C15 -93.0(3) . . . . ?
N1 C14 C15 C16 -1.2(5) . . . . ?
C8 C14 C15 C16 179.4(3) . . . . ?
C14 C15 C16 C17 0.4(5) . . . . ?
C15 C16 C17 C18 0.2(5) . . . . ?
C16 C17 C18 N1 0.1(5) . . . . ?
N7 C6 C19 N2 38.5(3) . . . . ?
C5 C6 C19 N2 -85.7(3) . . . . ?
N7 C6 C19 C20 -140.0(3) . . . . ?
C5 C6 C19 C20 95.8(3) . . . . ?
N2 C19 C20 C21 1.5(5) . . . . ?
C6 C19 C20 C21 179.9(3) . . . . ?
C19 C20 C21 C22 -0.2(5) . . . . ?
C20 C21 C22 C23 -0.7(5) . . . . ?
C21 C22 C23 N2 0.4(5) . . . . ?
N3 C24 C25 N4 36.9(4) . . . . ?
N3 C24 C25 C26 -146.7(3) . . . . ?
N4 C25 C26 C27 1.0(5) . . . . ?
C24 C25 C26 C27 -175.2(3) . . . . ?
C25 C26 C27 C28 -1.1(6) . . . . ?
C26 C27 C28 C29 1.2(6) . . . . ?
C27 C28 C29 N4 -1.2(6) . . . . ?
N51 C51 Fe1 C51 25(39) . . . 2_466 ?
N51 C51 Fe1 C53 -9(4) . . . 2_466 ?
N51 C51 Fe1 C52 -97(4) . . . . ?
N51 C51 Fe1 C52 83(4) . . . 2_466 ?
N51 C51 Fe1 C53 171(4) . . . . ?
N52 C52 Fe1 C51 88(13) . . . . ?
N52 C52 Fe1 C51 -92(13) . . . 2_466 ?
N52 C52 Fe1 C53 0(13) . . . 2_466 ?
N52 C52 Fe1 C52 -52(17) . . . 2_466 ?
N52 C52 Fe1 C53 180(100) . . . . ?
N53 C53 Fe1 C51 -123(6) . . . . ?
N53 C53 Fe1 C51 57(6) . . . 2_466 ?
N53 C53 Fe1 C53 -39(5) . . . 2_466 ?
N53 C53 Fe1 C52 148(6) . . . . ?
N53 C53 Fe1 C52 -32(6) . . . 2_466 ?
C15 C14 N1 C18 1.5(4) . . . . ?
C8 C14 N1 C18 -179.1(3) . . . . ?
C15 C14 N1 Mn1 -169.6(2) . . . . ?
C8 C14 N1 Mn1 9.8(3) . . . . ?
C17 C18 N1 C14 -0.9(5) . . . . ?
C17 C18 N1 Mn1 169.3(2) . . . . ?
N51 Mn1 N1 C14 132.9(2) . . . . ?
N4 Mn1 N1 C14 -136.4(2) . . . . ?
N7 Mn1 N1 C14 12.3(2) . . . . ?
N2 Mn1 N1 C14 33.5(3) . . . . ?
N3 Mn1 N1 C14 -66.2(2) . . . . ?
N51 Mn1 N1 C18 -37.5(2) . . . . ?
N4 Mn1 N1 C18 53.2(3) . . . . ?
N7 Mn1 N1 C18 -158.1(3) . . . . ?
N2 Mn1 N1 C18 -136.9(2) . . . . ?
N3 Mn1 N1 C18 123.4(2) . . . . ?
C20 C19 N2 C23 -1.7(4) . . . . ?
C6 C19 N2 C23 179.7(3) . . . . ?
C20 C19 N2 Mn1 171.1(2) . . . . ?
C6 C19 N2 Mn1 -7.4(3) . . . . ?
C22 C23 N2 C19 0.8(4) . . . . ?
C22 C23 N2 Mn1 -171.1(2) . . . . ?
N51 Mn1 N2 C19 -133.8(2) . . . . ?
N4 Mn1 N2 C19 135.3(2) . . . . ?
N1 Mn1 N2 C19 -36.6(3) . . . . ?
N7 Mn1 N2 C19 -15.3(2) . . . . ?
N3 Mn1 N2 C19 60.1(2) . . . . ?
N51 Mn1 N2 C23 38.3(3) . . . . ?
N4 Mn1 N2 C23 -52.6(2) . . . . ?
N1 Mn1 N2 C23 135.5(2) . . . . ?
N7 Mn1 N2 C23 156.8(3) . . . . ?
N3 Mn1 N2 C23 -127.8(2) . . . . ?
C5 C4 N3 C24 172.6(2) . . . . ?
C5 C4 N3 C2 55.1(3) . . . . ?
C5 C4 N3 Mn1 -73.3(3) . . . . ?
C25 C24 N3 C4 76.3(3) . . . . ?
C25 C24 N3 C2 -164.4(3) . . . . ?
C25 C24 N3 Mn1 -38.7(3) . . . . ?
C1 C2 N3 C4 -57.4(3) . . . . ?
C1 C2 N3 C24 -176.3(2) . . . . ?
C1 C2 N3 Mn1 65.2(3) . . . . ?
N51 Mn1 N3 C4 -138.0(3) . . . . ?
N4 Mn1 N3 C4 -92.87(19) . . . . ?
N1 Mn1 N3 C4 139.23(18) . . . . ?
N7 Mn1 N3 C4 65.88(18) . . . . ?
N2 Mn1 N3 C4 -4.52(19) . . . . ?
N51 Mn1 N3 C24 -21.3(4) . . . . ?
N4 Mn1 N3 C24 23.79(18) . . . . ?
N1 Mn1 N3 C24 -104.11(19) . . . . ?
N7 Mn1 N3 C24 -177.47(19) . . . . ?
N2 Mn1 N3 C24 112.14(19) . . . . ?
N51 Mn1 N3 C2 97.9(3) . . . . ?
N4 Mn1 N3 C2 143.1(2) . . . . ?
N1 Mn1 N3 C2 15.2(2) . . . . ?
N7 Mn1 N3 C2 -58.19(19) . . . . ?
N2 Mn1 N3 C2 -128.6(2) . . . . ?
C26 C25 N4 C29 -1.0(5) . . . . ?
C24 C25 N4 C29 175.5(3) . . . . ?
C26 C25 N4 Mn1 170.3(3) . . . . ?
C24 C25 N4 Mn1 -13.2(3) . . . . ?
C28 C29 N4 C25 1.1(5) . . . . ?
C28 C29 N4 Mn1 -169.5(3) . . . . ?
N51 Mn1 N4 C25 160.0(2) . . . . ?
N1 Mn1 N4 C25 70.1(3) . . . . ?
N7 Mn1 N4 C25 -46.3(3) . . . . ?
N2 Mn1 N4 C25 -103.9(2) . . . . ?
N3 Mn1 N4 C25 -6.5(2) . . . . ?
N51 Mn1 N4 C29 -29.3(3) . . . . ?
N1 Mn1 N4 C29 -119.2(3) . . . . ?
N7 Mn1 N4 C29 124.4(3) . . . . ?
N2 Mn1 N4 C29 66.7(3) . . . . ?
N3 Mn1 N4 C29 164.2(3) . . . . ?
C19 C6 N7 C8 -171.6(2) . . . . ?
C5 C6 N7 C8 -47.2(3) . . . . ?
C19 C6 N7 C30 68.4(3) . . . . ?
C5 C6 N7 C30 -167.3(3) . . . . ?
C19 C6 N7 Mn1 -49.2(3) . . . . ?
C5 C6 N7 Mn1 75.1(3) . . . . ?
C14 C8 N7 C6 166.9(2) . . . . ?
C1 C8 N7 C6 43.1(3) . . . . ?
C14 C8 N7 C30 -72.3(3) . . . . ?
C1 C8 N7 C30 163.9(2) . . . . ?
C14 C8 N7 Mn1 45.2(2) . . . . ?
C1 C8 N7 Mn1 -78.6(3) . . . . ?
N51 Mn1 N7 C6 121.80(18) . . . . ?
N4 Mn1 N7 C6 -27.8(3) . . . . ?
N1 Mn1 N7 C6 -158.49(19) . . . . ?
N2 Mn1 N7 C6 34.57(17) . . . . ?
N3 Mn1 N7 C6 -66.98(18) . . . . ?
N51 Mn1 N7 C8 -111.41(18) . . . . ?
N4 Mn1 N7 C8 99.0(2) . . . . ?
N1 Mn1 N7 C8 -31.70(17) . . . . ?
N2 Mn1 N7 C8 161.4(2) . . . . ?
N3 Mn1 N7 C8 59.81(18) . . . . ?
N51 Mn1 N7 C30 4.7(2) . . . . ?
N4 Mn1 N7 C30 -144.9(2) . . . . ?
N1 Mn1 N7 C30 84.38(19) . . . . ?
N2 Mn1 N7 C30 -82.57(19) . . . . ?
N3 Mn1 N7 C30 175.9(2) . . . . ?
Fe1 C51 N51 Mn1 -1(4) . . . . ?
N4 Mn1 N51 C51 -51.3(4) . . . . ?
N1 Mn1 N51 C51 74.6(4) . . . . ?
N7 Mn1 N51 C51 145.0(4) . . . . ?
N2 Mn1 N51 C51 -141.6(4) . . . . ?
N3 Mn1 N51 C51 -8.0(6) . . . . ?
O1 C10 O2 C11 2.7(4) . . . . ?
C1 C10 O2 C11 -176.2(3) . . . . ?
C12B C5 C12A O3A 117(3) . . . . ?
C4 C5 C12A O3A -27.9(5) . . . . ?
C9 C5 C12A O3A -145.4(4) . . . . ?
C6 C5 C12A O3A 97.0(5) . . . . ?
C12B C5 C12A O4A -47(3) . . . . ?
C4 C5 C12A O4A 168.7(2) . . . . ?
C9 C5 C12A O4A 51.2(3) . . . . ?
C6 C5 C12A O4A -66.4(3) . . . . ?
O3A C12A O4A C13A 0.8 . . . . ?
C5 C12A O4A C13A 164.3(5) . . . . ?
C4 C5 C12B O3B 178.0(6) . . . . ?
C12A C5 C12B O3B 141(3) . . . . ?
C9 C5 C12B O3B 56.7(7) . . . . ?
C6 C5 C12B O3B -57.6(6) . . . . ?
C4 C5 C12B O4B 9.9(5) . . . . ?
C12A C5 C12B O4B -27(3) . . . . ?
C9 C5 C12B O4B -111.4(4) . . . . ?
C6 C5 C12B O4B 134.2(4) . . . . ?
O3B C12B O4B C13B 0.8 . . . . ?
C5 C12B O4B C13B 168.7(7) . . . . ?

loop_
_platon_squeeze_void_nr
_platon_squeeze_void_average_x
_platon_squeeze_void_average_y
_platon_squeeze_void_average_z
_platon_squeeze_void_volume
_platon_squeeze_void_count_electrons
1 0.500 0.000 1.000 122.3 29.7
